data_4345126
loop_
_publ_author_name
'Heidemann, Tim'
'Mathur, Sanjay'

_publ_section_title
;
 Three at a Time: Step by Step to Heterotermetallic Molecules.
;
_journal_issue 1
_journal_name_full 'Inorganic chemistry'
_journal_page_first 234
_journal_page_last 240
_journal_paper_doi 10.1021/acs.inorgchem.6b02069
_journal_volume 56
_journal_year 2017
_chemical_formula_moiety 'C54 H126 Ba2 Hf4 I2 O18'
_chemical_formula_sum 'C54 H126 Ba2 Hf4 I2 O18'
_chemical_formula_weight 2305.99
_chemical_name_systematic
; 
 ? 
;
_space_group_IT_number 14
_symmetry_cell_setting monoclinic
_symmetry_space_group_name_Hall '-P 2ybc'
_symmetry_space_group_name_H-M 'P 1 21/c 1'
_atom_sites_solution_hydrogens geom
_atom_sites_solution_primary direct
_atom_sites_solution_secondary difmap
_audit_creation_method SHELXL-97
_cell_angle_alpha 90.00
_cell_angle_beta 123.743(2)
_cell_angle_gamma 90.00
_cell_formula_units_Z 2
_cell_length_a 12.0918(2)
_cell_length_b 19.3371(4)
_cell_length_c 21.0224(4)
_cell_measurement_reflns_used 56218
_cell_measurement_temperature 170(2)
_cell_measurement_theta_max 26.83
_cell_measurement_theta_min 1.99
_cell_volume 4087.39(16)
_computing_cell_refinement 'X-Area (Stoe & Cie)'
_computing_data_collection 'X-Area (Stoe & Cie)'
_computing_data_reduction 'X-Area (Stoe & Cie)'
_computing_structure_refinement 'SHELXL-97 (Sheldrick, 1997)'
_computing_structure_solution 'SHELXS-97 (Sheldrick, 1990)'
_diffrn_ambient_temperature 170(2)
_diffrn_detector_area_resol_mean 'not measured'
_diffrn_measured_fraction_theta_full 0.973
_diffrn_measured_fraction_theta_max 0.973
_diffrn_measurement_device_type 'IPDS 2T (Stoe & Cie)'
_diffrn_measurement_method '\w and \f scans'
_diffrn_radiation_monochromator graphite
_diffrn_radiation_source 'fine-focus sealed tube'
_diffrn_radiation_type MoK\a
_diffrn_radiation_wavelength 0.71073
_diffrn_reflns_av_R_equivalents 0.0847
_diffrn_reflns_av_sigmaI/netI 0.0362
_diffrn_reflns_limit_h_max 15
_diffrn_reflns_limit_h_min -15
_diffrn_reflns_limit_k_max 24
_diffrn_reflns_limit_k_min -24
_diffrn_reflns_limit_l_max 26
_diffrn_reflns_limit_l_min -26
_diffrn_reflns_number 60418
_diffrn_reflns_theta_full 26.83
_diffrn_reflns_theta_max 26.83
_diffrn_reflns_theta_min 1.99
_diffrn_standards_decay_% 'not measured'
_diffrn_standards_interval_count 'not measured'
_diffrn_standards_interval_time 'not measured'
_diffrn_standards_number 'not measured'
_exptl_absorpt_coefficient_mu 6.813
_exptl_absorpt_correction_T_max 0.7577
_exptl_absorpt_correction_T_min 0.4827
_exptl_absorpt_correction_type numerical
_exptl_absorpt_process_details
;
    The absorption correction (X-RED; Stoe & Cie, 2001)
        was performed after optimizing the crystal shape
        using X-SHAPE (Stoe & Cie, 1999).
;
_exptl_crystal_colour colorless
_exptl_crystal_density_diffrn 1.874
_exptl_crystal_density_meas ?
_exptl_crystal_density_method 'not measured'
_exptl_crystal_description brick
_exptl_crystal_F_000 2200
_exptl_crystal_size_max 0.39
_exptl_crystal_size_mid 0.37
_exptl_crystal_size_min 0.31
_refine_diff_density_max 1.870
_refine_diff_density_min -1.442
_refine_diff_density_rms 0.140
_refine_ls_extinction_coef 'not measured'
_refine_ls_extinction_method none
_refine_ls_goodness_of_fit_ref 1.059
_refine_ls_hydrogen_treatment constr
_refine_ls_matrix_type full
_refine_ls_number_parameters 361
_refine_ls_number_reflns 8537
_refine_ls_number_restraints 0
_refine_ls_restrained_S_all 1.059
_refine_ls_R_factor_all 0.0320
_refine_ls_R_factor_gt 0.0271
_refine_ls_shift/su_max 0.001
_refine_ls_shift/su_mean 0.000
_refine_ls_structure_factor_coef Fsqd
_refine_ls_weighting_details 'calc w=1/[\s^2^(Fo^2^)+(0.0280P)^2^+6.4660P] where P=(Fo^2^+2Fc^2^)/3'
_refine_ls_weighting_scheme calc
_refine_ls_wR_factor_gt 0.0645
_refine_ls_wR_factor_ref 0.0666
_reflns_number_gt 7658
_reflns_number_total 8537
_reflns_threshold_expression >2sigma(I)
_cod_data_source_file ic6b02069_si_002.cif
_cod_data_source_block IBaHf2
_cod_depositor_comments
;
The following automatic conversions were performed:

'_exptl_crystal_density_meas' value 'not measured' was changed to '?'
- the value is perceived as not measured.

Automatic conversion script
Id: cif_fix_values 4268 2015-11-12 08:31:59Z antanas 
;
_cod_original_cell_volume 4087.39(13)
_cod_original_sg_symbol_H-M P21/c
_cod_database_code 4345126

loop_
_symmetry_equiv_pos_as_xyz
'x, y, z'
'-x, y+1/2, -z+1/2'
'-x, -y, -z'
'x, -y-1/2, z-1/2'

loop_
_atom_site_label
_atom_site_type_symbol
_atom_site_fract_x
_atom_site_fract_y
_atom_site_fract_z
_atom_site_U_iso_or_equiv
_atom_site_adp_type
_atom_site_occupancy
_atom_site_symmetry_multiplicity
_atom_site_calc_flag
_atom_site_refinement_flags
Hf2 Hf 0.303604(16) 0.325055(8) 0.281713(10) 0.02623(5) Uani 1 1 d .
Hf1 Hf 0.023452(17) 0.359312(8) 0.263309(10) 0.02663(5) Uani 1 1 d .
Ba1 Ba 0.06540(2) 0.431630(12) 0.115994(14) 0.02814(6) Uani 1 1 d .
I1 I 0.13356(4) 0.591884(17) 0.077931(18) 0.05251(10) Uani 1 1 d .
O8 O 0.4688(3) 0.35519(17) 0.37043(19) 0.0404(7) Uani 1 1 d .
O3 O 0.1852(3) 0.42113(13) 0.26847(16) 0.0250(5) Uani 1 1 d .
O4 O 0.0894(3) 0.31121(13) 0.19286(16) 0.0258(6) Uani 1 1 d .
O9 O 0.3561(3) 0.23397(16) 0.2723(2) 0.0417(8) Uani 1 1 d .
O7 O -0.0998(3) 0.28871(16) 0.2480(2) 0.0416(8) Uani 1 1 d .
O2 O 0.3053(3) 0.37374(15) 0.19559(18) 0.0309(6) Uani 1 1 d .
O1 O -0.0946(3) 0.41425(15) 0.16394(18) 0.0322(6) Uani 1 1 d .
O5 O 0.2059(3) 0.30464(16) 0.33985(18) 0.0350(7) Uani 1 1 d .
O6 O 0.0159(3) 0.41629(17) 0.3359(2) 0.0399(7) Uani 1 1 d .
C10 C -0.2287(5) 0.4339(3) 0.1293(3) 0.0509(13) Uani 1 1 d .
H10 H -0.2532 0.4287 0.1663 0.061 Uiso 1 1 calc R
C92 C 0.4141(8) 0.1487(3) 0.2140(5) 0.074(2) Uani 1 1 d .
H92A H 0.4138 0.1845 0.1823 0.111 Uiso 1 1 calc R
H92B H 0.3283 0.1270 0.1879 0.111 Uiso 1 1 calc R
H92C H 0.4806 0.1150 0.2248 0.111 Uiso 1 1 calc R
C70 C -0.1803(6) 0.2420(3) 0.2554(4) 0.0543(15) Uani 1 1 d .
H70 H -0.1316 0.1984 0.2756 0.065 Uiso 1 1 calc R
C31 C 0.1286(5) 0.5394(2) 0.2787(3) 0.0376(10) Uani 1 1 d .
H31A H 0.0542 0.5225 0.2790 0.056 Uiso 1 1 calc R
H31B H 0.1006 0.5498 0.2272 0.056 Uiso 1 1 calc R
H31C H 0.1625 0.5806 0.3093 0.056 Uiso 1 1 calc R
C22 C 0.5089(7) 0.4198(4) 0.2191(4) 0.080(2) Uani 1 1 d .
H22A H 0.5532 0.4109 0.2728 0.119 Uiso 1 1 calc R
H22B H 0.4738 0.4660 0.2081 0.119 Uiso 1 1 calc R
H22C H 0.5711 0.4150 0.2046 0.119 Uiso 1 1 calc R
C40 C 0.0171(4) 0.2567(2) 0.1380(3) 0.0334(9) Uani 1 1 d .
H40 H -0.0772 0.2695 0.1070 0.040 Uiso 1 1 calc R
C62 C -0.1326(7) 0.4890(4) 0.3448(4) 0.0722(19) Uani 1 1 d .
H62A H -0.2031 0.4606 0.3059 0.108 Uiso 1 1 calc R
H62B H -0.1209 0.5285 0.3214 0.108 Uiso 1 1 calc R
H62C H -0.1548 0.5042 0.3798 0.108 Uiso 1 1 calc R
C51 C 0.2629(13) 0.3067(5) 0.4688(5) 0.121(4) Uani 1 1 d .
H51A H 0.3077 0.3499 0.4764 0.181 Uiso 1 1 calc R
H51B H 0.3084 0.2809 0.5157 0.181 Uiso 1 1 calc R
H51C H 0.1730 0.3153 0.4532 0.181 Uiso 1 1 calc R
C42 C 0.0644(5) 0.2489(2) 0.0850(3) 0.0426(11) Uani 1 1 d .
H42A H 0.0556 0.2924 0.0605 0.064 Uiso 1 1 calc R
H42B H 0.0115 0.2146 0.0469 0.064 Uiso 1 1 calc R
H42C H 0.1559 0.2349 0.1140 0.064 Uiso 1 1 calc R
C20 C 0.3982(5) 0.3695(2) 0.1752(3) 0.0437(12) Uani 1 1 d .
H20 H 0.4354 0.3227 0.1862 0.052 Uiso 1 1 calc R
C30 C 0.2369(4) 0.4847(2) 0.3116(2) 0.0312(9) Uani 1 1 d .
H30 H 0.2666 0.4757 0.3647 0.037 Uiso 1 1 calc R
C32 C 0.3535(5) 0.5118(2) 0.3108(3) 0.0396(10) Uani 1 1 d .
H32A H 0.4222 0.4773 0.3315 0.059 Uiso 1 1 calc R
H32B H 0.3872 0.5530 0.3413 0.059 Uiso 1 1 calc R
H32C H 0.3250 0.5222 0.2592 0.059 Uiso 1 1 calc R
C72 C -0.2075(9) 0.2709(3) 0.3124(6) 0.083(3) Uani 1 1 d .
H72A H -0.1247 0.2791 0.3603 0.124 Uiso 1 1 calc R
H72B H -0.2595 0.2384 0.3197 0.124 Uiso 1 1 calc R
H72C H -0.2555 0.3136 0.2933 0.124 Uiso 1 1 calc R
C52 C 0.1936(9) 0.1977(4) 0.3908(5) 0.086(2) Uani 1 1 d .
H52A H 0.1984 0.1756 0.3515 0.129 Uiso 1 1 calc R
H52B H 0.1021 0.2042 0.3732 0.129 Uiso 1 1 calc R
H52C H 0.2366 0.1692 0.4358 0.129 Uiso 1 1 calc R
C91 C 0.4471(10) 0.1289(4) 0.3400(5) 0.093(3) Uani 1 1 d .
H91A H 0.4675 0.1527 0.3854 0.140 Uiso 1 1 calc R
H91B H 0.5141 0.0946 0.3533 0.140 Uiso 1 1 calc R
H91C H 0.3620 0.1068 0.3166 0.140 Uiso 1 1 calc R
C21 C 0.3285(8) 0.3829(6) 0.0907(4) 0.100(3) Uani 1 1 d .
H21A H 0.2575 0.3502 0.0627 0.150 Uiso 1 1 calc R
H21B H 0.3907 0.3780 0.0762 0.150 Uiso 1 1 calc R
H21C H 0.2929 0.4290 0.0793 0.150 Uiso 1 1 calc R
C12 C -0.3169(7) 0.3875(4) 0.0607(4) 0.083(2) Uani 1 1 d .
H12A H -0.3057 0.3403 0.0773 0.125 Uiso 1 1 calc R
H12B H -0.2925 0.3922 0.0245 0.125 Uiso 1 1 calc R
H12C H -0.4082 0.4008 0.0369 0.125 Uiso 1 1 calc R
C41 C 0.0297(5) 0.1889(2) 0.1774(3) 0.0443(12) Uani 1 1 d .
H41A H -0.0003 0.1948 0.2108 0.067 Uiso 1 1 calc R
H41B H 0.1211 0.1745 0.2067 0.067 Uiso 1 1 calc R
H41C H -0.0236 0.1544 0.1397 0.067 Uiso 1 1 calc R
C61 C 0.1062(8) 0.4866(5) 0.4467(5) 0.101(3) Uani 1 1 d .
H61A H 0.1832 0.4573 0.4709 0.151 Uiso 1 1 calc R
H61B H 0.0890 0.5017 0.4839 0.151 Uiso 1 1 calc R
H61C H 0.1217 0.5261 0.4250 0.151 Uiso 1 1 calc R
C81 C 0.5794(8) 0.4022(4) 0.4951(4) 0.085(2) Uani 1 1 d .
H81A H 0.5121 0.4374 0.4725 0.128 Uiso 1 1 calc R
H81B H 0.6627 0.4224 0.5340 0.128 Uiso 1 1 calc R
H81C H 0.5548 0.3671 0.5173 0.128 Uiso 1 1 calc R
C82 C 0.6884(8) 0.3176(6) 0.4565(6) 0.131(5) Uani 1 1 d .
H82A H 0.6855 0.3029 0.4120 0.196 Uiso 1 1 calc R
H82B H 0.6684 0.2792 0.4774 0.196 Uiso 1 1 calc R
H82C H 0.7755 0.3349 0.4941 0.196 Uiso 1 1 calc R
C71 C -0.3055(7) 0.2281(4) 0.1789(6) 0.087(3) Uani 1 1 d .
H71A H -0.2835 0.2100 0.1448 0.130 Uiso 1 1 calc R
H71B H -0.3545 0.2704 0.1584 0.130 Uiso 1 1 calc R
H71C H -0.3587 0.1951 0.1846 0.130 Uiso 1 1 calc R
C11 C -0.2446(8) 0.5077(4) 0.1052(7) 0.117(4) Uani 1 1 d .
H11A H -0.1887 0.5362 0.1492 0.176 Uiso 1 1 calc R
H11B H -0.3357 0.5213 0.0815 0.176 Uiso 1 1 calc R
H11C H -0.2196 0.5131 0.0694 0.176 Uiso 1 1 calc R
C60 C -0.0077(7) 0.4485(4) 0.3866(4) 0.0613(16) Uani 1 1 d .
H60 H -0.0231 0.4111 0.4123 0.074 Uiso 1 1 calc R
C50 C 0.2625(7) 0.2672(3) 0.4097(3) 0.0606(16) Uani 1 1 d .
H50 H 0.3556 0.2583 0.4284 0.073 Uiso 1 1 calc R
C90 C 0.4439(7) 0.1789(3) 0.2859(4) 0.0650(17) Uani 1 1 d .
H90 H 0.5331 0.1990 0.3114 0.078 Uiso 1 1 calc R
C80 C 0.5926(6) 0.3711(4) 0.4357(4) 0.071(2) Uani 1 1 d .
H80 H 0.6247 0.4092 0.4195 0.085 Uiso 1 1 calc R

loop_
_atom_site_aniso_label
_atom_site_aniso_U_11
_atom_site_aniso_U_22
_atom_site_aniso_U_33
_atom_site_aniso_U_23
_atom_site_aniso_U_13
_atom_site_aniso_U_12
Hf2 0.02536(9) 0.02650(8) 0.02340(9) 0.00070(6) 0.01141(7) 0.00206(6)
Hf1 0.02997(9) 0.02652(8) 0.02706(10) 0.00260(6) 0.01811(8) 0.00066(6)
Ba1 0.03172(13) 0.03074(12) 0.02103(12) 0.00337(9) 0.01406(10) 0.00076(9)
I1 0.0748(2) 0.04162(16) 0.02514(16) -0.00065(12) 0.01784(16) -0.01846(16)
O8 0.0291(16) 0.0470(18) 0.0275(17) -0.0031(14) 0.0048(14) 0.0014(13)
O3 0.0283(14) 0.0225(12) 0.0229(14) -0.0023(10) 0.0135(12) -0.0016(10)
O4 0.0273(14) 0.0239(12) 0.0247(14) -0.0052(11) 0.0135(12) -0.0040(10)
O9 0.0425(18) 0.0335(15) 0.046(2) 0.0017(14) 0.0226(16) 0.0113(13)
O7 0.0447(19) 0.0362(16) 0.055(2) 0.0022(15) 0.0345(18) -0.0032(14)
O2 0.0285(14) 0.0338(14) 0.0335(17) -0.0011(12) 0.0191(13) -0.0018(12)
O1 0.0279(14) 0.0376(15) 0.0299(16) 0.0041(12) 0.0153(13) 0.0048(12)
O5 0.0383(17) 0.0386(15) 0.0282(16) 0.0127(13) 0.0185(14) 0.0088(13)
O6 0.0500(19) 0.0432(17) 0.0371(18) 0.0001(14) 0.0309(17) 0.0058(14)
C10 0.033(3) 0.079(4) 0.037(3) 0.010(3) 0.018(2) 0.016(2)
C92 0.091(5) 0.053(3) 0.106(6) 0.001(4) 0.072(5) 0.021(3)
C70 0.058(3) 0.037(2) 0.091(5) 0.005(3) 0.056(4) -0.004(2)
C31 0.046(3) 0.0270(19) 0.040(3) -0.0046(18) 0.024(2) 0.0008(18)
C22 0.056(4) 0.132(6) 0.065(4) -0.022(4) 0.042(4) -0.040(4)
C40 0.032(2) 0.0259(18) 0.035(2) -0.0090(17) 0.0148(19) -0.0043(16)
C62 0.063(4) 0.090(5) 0.070(5) -0.013(4) 0.041(4) 0.016(3)
C51 0.187(11) 0.119(7) 0.047(5) 0.032(5) 0.060(6) 0.044(7)
C42 0.054(3) 0.036(2) 0.031(2) -0.0108(19) 0.019(2) -0.005(2)
C20 0.048(3) 0.039(2) 0.066(4) 0.002(2) 0.045(3) 0.002(2)
C30 0.040(2) 0.0252(18) 0.024(2) -0.0052(15) 0.0147(19) -0.0034(16)
C32 0.037(2) 0.035(2) 0.039(3) -0.0081(19) 0.016(2) -0.0082(18)
C72 0.119(6) 0.057(3) 0.137(8) 0.017(4) 0.112(6) 0.006(4)
C52 0.116(7) 0.066(4) 0.066(5) 0.034(4) 0.045(5) 0.008(4)
C91 0.123(7) 0.075(4) 0.089(6) 0.038(4) 0.064(6) 0.055(5)
C21 0.074(5) 0.192(10) 0.057(4) -0.042(5) 0.051(4) -0.042(6)
C12 0.042(3) 0.103(5) 0.060(4) -0.008(4) 0.001(3) -0.002(3)
C41 0.053(3) 0.028(2) 0.057(3) -0.007(2) 0.034(3) -0.010(2)
C61 0.078(5) 0.145(8) 0.079(6) -0.049(6) 0.043(5) -0.014(5)
C81 0.077(5) 0.105(6) 0.047(4) -0.027(4) 0.018(4) 0.003(4)
C82 0.054(5) 0.195(11) 0.078(6) -0.037(7) -0.005(4) 0.053(6)
C71 0.057(4) 0.063(4) 0.131(8) -0.007(4) 0.047(5) -0.020(3)
C11 0.064(5) 0.064(4) 0.153(10) 0.014(5) 0.016(5) 0.032(4)
C60 0.067(4) 0.078(4) 0.044(3) -0.009(3) 0.034(3) 0.010(3)
C50 0.072(4) 0.069(4) 0.040(3) 0.033(3) 0.031(3) 0.015(3)
C90 0.060(4) 0.050(3) 0.082(5) 0.006(3) 0.037(4) 0.022(3)
C80 0.037(3) 0.105(5) 0.038(3) -0.022(3) 0.000(3) 0.003(3)

loop_
_atom_type_symbol
_atom_type_description
_atom_type_scat_dispersion_real
_atom_type_scat_dispersion_imag
_atom_type_scat_source
C C 0.0033 0.0016 'International Tables Vol C Tables 4.2.6.8 and 6.1.1.4'
H H 0.0000 0.0000 'International Tables Vol C Tables 4.2.6.8 and 6.1.1.4'
Ba Ba -0.3244 2.2819 'International Tables Vol C Tables 4.2.6.8 and 6.1.1.4'
Hf Hf -0.5830 6.1852 'International Tables Vol C Tables 4.2.6.8 and 6.1.1.4'
I I -0.4742 1.8119 'International Tables Vol C Tables 4.2.6.8 and 6.1.1.4'
O O 0.0106 0.0060 'International Tables Vol C Tables 4.2.6.8 and 6.1.1.4'

loop_
_geom_angle_atom_site_label_1
_geom_angle_atom_site_label_2
_geom_angle_atom_site_label_3
_geom_angle
_geom_angle_site_symmetry_1
_geom_angle_site_symmetry_3
O8 Hf2 O9 98.87(14) . .
O8 Hf2 O2 101.76(14) . .
O9 Hf2 O2 99.43(13) . .
O8 Hf2 O5 96.15(14) . .
O9 Hf2 O5 101.98(13) . .
O2 Hf2 O5 149.49(11) . .
O8 Hf2 O4 163.22(12) . .
O9 Hf2 O4 95.79(12) . .
O2 Hf2 O4 83.75(11) . .
O5 Hf2 O4 72.73(11) . .
O8 Hf2 O3 96.67(12) . .
O9 Hf2 O3 164.17(12) . .
O2 Hf2 O3 80.25(11) . .
O5 Hf2 O3 73.25(10) . .
O4 Hf2 O3 68.40(9) . .
O8 Hf2 Hf1 120.46(11) . .
O9 Hf2 Hf1 123.79(10) . .
O2 Hf2 Hf1 108.74(8) . .
O5 Hf2 Hf1 40.83(8) . .
O4 Hf2 Hf1 43.25(7) . .
O3 Hf2 Hf1 43.46(7) . .
O8 Hf2 Ba1 126.59(10) . .
O9 Hf2 Ba1 123.09(11) . .
O2 Hf2 Ba1 45.02(8) . .
O5 Hf2 Ba1 104.59(8) . .
O4 Hf2 Ba1 48.29(7) . .
O3 Hf2 Ba1 46.81(7) . .
Hf1 Hf2 Ba1 63.768(6) . .
O7 Hf1 O6 99.61(14) . .
O7 Hf1 O1 99.29(14) . .
O6 Hf1 O1 101.41(13) . .
O7 Hf1 O5 98.89(13) . .
O6 Hf1 O5 99.72(13) . .
O1 Hf1 O5 149.27(12) . .
O7 Hf1 O4 97.03(12) . .
O6 Hf1 O4 162.53(12) . .
O1 Hf1 O4 81.01(11) . .
O5 Hf1 O4 72.34(11) . .
O7 Hf1 O3 165.00(12) . .
O6 Hf1 O3 94.61(12) . .
O1 Hf1 O3 82.43(11) . .
O5 Hf1 O3 73.84(11) . .
O4 Hf1 O3 68.40(9) . .
O7 Hf1 Hf2 122.46(10) . .
O6 Hf1 Hf2 121.76(10) . .
O1 Hf1 Hf2 108.39(8) . .
O5 Hf1 Hf2 40.95(8) . .
O4 Hf1 Hf2 42.65(7) . .
O3 Hf1 Hf2 44.05(6) . .
O7 Hf1 Ba1 126.02(11) . .
O6 Hf1 Ba1 122.59(10) . .
O1 Hf1 Ba1 44.80(8) . .
O5 Hf1 Ba1 104.65(8) . .
O4 Hf1 Ba1 48.29(7) . .
O3 Hf1 Ba1 46.70(7) . .
Hf2 Hf1 Ba1 63.698(6) . .
O1 Ba1 O2 118.57(9) . .
O1 Ba1 O3 64.01(9) . .
O2 Ba1 O3 62.74(9) . .
O1 Ba1 O4 62.08(8) . .
O2 Ba1 O4 63.43(8) . .
O3 Ba1 O4 55.02(8) . .
O1 Ba1 I1 121.73(6) . .
O2 Ba1 I1 102.04(6) . .
O3 Ba1 I1 107.88(5) . .
O4 Ba1 I1 160.70(6) . .
O1 Ba1 I1 104.91(7) . 3_565
O2 Ba1 I1 119.52(7) . 3_565
O3 Ba1 I1 164.75(6) . 3_565
O4 Ba1 I1 111.19(6) . 3_565
I1 Ba1 I1 86.727(9) . 3_565
O1 Ba1 Hf2 85.52(6) . .
O2 Ba1 Hf2 33.05(6) . .
O3 Ba1 Hf2 37.84(5) . .
O4 Ba1 Hf2 36.81(6) . .
I1 Ba1 Hf2 124.508(10) . .
I1 Ba1 Hf2 135.727(10) 3_565 .
O1 Ba1 Hf1 33.05(6) . .
O2 Ba1 Hf1 85.56(6) . .
O3 Ba1 Hf1 37.29(6) . .
O4 Ba1 Hf1 37.31(6) . .
I1 Ba1 Hf1 134.916(10) . .
I1 Ba1 Hf1 128.125(10) 3_565 .
Hf2 Ba1 Hf1 52.534(5) . .
Ba1 I1 Ba1 93.274(9) . 3_565
C80 O8 Hf2 175.0(4) . .
C30 O3 Hf1 123.1(2) . .
C30 O3 Hf2 126.5(2) . .
Hf1 O3 Hf2 92.49(9) . .
C30 O3 Ba1 116.1(2) . .
Hf1 O3 Ba1 96.01(10) . .
Hf2 O3 Ba1 95.35(9) . .
C40 O4 Hf2 131.9(2) . .
C40 O4 Hf1 123.5(2) . .
Hf2 O4 Hf1 94.09(10) . .
C40 O4 Ba1 109.2(2) . .
Hf2 O4 Ba1 94.90(9) . .
Hf1 O4 Ba1 94.40(9) . .
C90 O9 Hf2 157.3(4) . .
C70 O7 Hf1 165.4(4) . .
C20 O2 Hf2 129.9(3) . .
C20 O2 Ba1 127.4(3) . .
Hf2 O2 Ba1 101.93(11) . .
C10 O1 Hf1 127.9(3) . .
C10 O1 Ba1 129.8(3) . .
Hf1 O1 Ba1 102.15(11) . .
C50 O5 Hf1 136.6(3) . .
C50 O5 Hf2 125.2(3) . .
Hf1 O5 Hf2 98.22(12) . .
C60 O6 Hf1 169.0(4) . .
O1 C10 C11 109.2(5) . .
O1 C10 C12 109.2(5) . .
C11 C10 C12 110.6(6) . .
O1 C10 H10 109.3 . .
C11 C10 H10 109.3 . .
C12 C10 H10 109.3 . .
C90 C92 H92A 109.5 . .
C90 C92 H92B 109.5 . .
H92A C92 H92B 109.5 . .
C90 C92 H92C 109.5 . .
H92A C92 H92C 109.5 . .
H92B C92 H92C 109.5 . .
O7 C70 C71 110.3(6) . .
O7 C70 C72 108.7(5) . .
C71 C70 C72 112.4(6) . .
O7 C70 H70 108.5 . .
C71 C70 H70 108.5 . .
C72 C70 H70 108.5 . .
C30 C31 H31A 109.5 . .
C30 C31 H31B 109.5 . .
H31A C31 H31B 109.5 . .
C30 C31 H31C 109.5 . .
H31A C31 H31C 109.5 . .
H31B C31 H31C 109.5 . .
C20 C22 H22A 109.5 . .
C20 C22 H22B 109.5 . .
H22A C22 H22B 109.5 . .
C20 C22 H22C 109.5 . .
H22A C22 H22C 109.5 . .
H22B C22 H22C 109.5 . .
O4 C40 C41 111.3(4) . .
O4 C40 C42 110.5(3) . .
C41 C40 C42 110.6(4) . .
O4 C40 H40 108.1 . .
C41 C40 H40 108.1 . .
C42 C40 H40 108.1 . .
C60 C62 H62A 109.5 . .
C60 C62 H62B 109.5 . .
H62A C62 H62B 109.5 . .
C60 C62 H62C 109.5 . .
H62A C62 H62C 109.5 . .
H62B C62 H62C 109.5 . .
C50 C51 H51A 109.5 . .
C50 C51 H51B 109.5 . .
H51A C51 H51B 109.5 . .
C50 C51 H51C 109.5 . .
H51A C51 H51C 109.5 . .
H51B C51 H51C 109.5 . .
C40 C42 H42A 109.5 . .
C40 C42 H42B 109.5 . .
H42A C42 H42B 109.5 . .
C40 C42 H42C 109.5 . .
H42A C42 H42C 109.5 . .
H42B C42 H42C 109.5 . .
O2 C20 C22 111.6(5) . .
O2 C20 C21 109.3(5) . .
C22 C20 C21 109.9(5) . .
O2 C20 H20 108.7 . .
C22 C20 H20 108.7 . .
C21 C20 H20 108.7 . .
O3 C30 C32 111.7(3) . .
O3 C30 C31 110.1(3) . .
C32 C30 C31 109.1(4) . .
O3 C30 H30 108.6 . .
C32 C30 H30 108.6 . .
C31 C30 H30 108.6 . .
C30 C32 H32A 109.5 . .
C30 C32 H32B 109.5 . .
H32A C32 H32B 109.5 . .
C30 C32 H32C 109.5 . .
H32A C32 H32C 109.5 . .
H32B C32 H32C 109.5 . .
C70 C72 H72A 109.5 . .
C70 C72 H72B 109.5 . .
H72A C72 H72B 109.5 . .
C70 C72 H72C 109.5 . .
H72A C72 H72C 109.5 . .
H72B C72 H72C 109.5 . .
C50 C52 H52A 109.5 . .
C50 C52 H52B 109.5 . .
H52A C52 H52B 109.5 . .
C50 C52 H52C 109.5 . .
H52A C52 H52C 109.5 . .
H52B C52 H52C 109.5 . .
C90 C91 H91A 109.5 . .
C90 C91 H91B 109.5 . .
H91A C91 H91B 109.5 . .
C90 C91 H91C 109.5 . .
H91A C91 H91C 109.5 . .
H91B C91 H91C 109.5 . .
C20 C21 H21A 109.5 . .
C20 C21 H21B 109.5 . .
H21A C21 H21B 109.5 . .
C20 C21 H21C 109.5 . .
H21A C21 H21C 109.5 . .
H21B C21 H21C 109.5 . .
C10 C12 H12A 109.5 . .
C10 C12 H12B 109.5 . .
H12A C12 H12B 109.5 . .
C10 C12 H12C 109.5 . .
H12A C12 H12C 109.5 . .
H12B C12 H12C 109.5 . .
C40 C41 H41A 109.5 . .
C40 C41 H41B 109.5 . .
H41A C41 H41B 109.5 . .
C40 C41 H41C 109.5 . .
H41A C41 H41C 109.5 . .
H41B C41 H41C 109.5 . .
C60 C61 H61A 109.5 . .
C60 C61 H61B 109.5 . .
H61A C61 H61B 109.5 . .
C60 C61 H61C 109.5 . .
H61A C61 H61C 109.5 . .
H61B C61 H61C 109.5 . .
C80 C81 H81A 109.5 . .
C80 C81 H81B 109.5 . .
H81A C81 H81B 109.5 . .
C80 C81 H81C 109.5 . .
H81A C81 H81C 109.5 . .
H81B C81 H81C 109.5 . .
C80 C82 H82A 109.5 . .
C80 C82 H82B 109.5 . .
H82A C82 H82B 109.5 . .
C80 C82 H82C 109.5 . .
H82A C82 H82C 109.5 . .
H82B C82 H82C 109.5 . .
C70 C71 H71A 109.5 . .
C70 C71 H71B 109.5 . .
H71A C71 H71B 109.5 . .
C70 C71 H71C 109.5 . .
H71A C71 H71C 109.5 . .
H71B C71 H71C 109.5 . .
C10 C11 H11A 109.5 . .
C10 C11 H11B 109.5 . .
H11A C11 H11B 109.5 . .
C10 C11 H11C 109.5 . .
H11A C11 H11C 109.5 . .
H11B C11 H11C 109.5 . .
O6 C60 C61 113.2(6) . .
O6 C60 C62 110.8(5) . .
C61 C60 C62 114.2(7) . .
O6 C60 H60 105.9 . .
C61 C60 H60 105.9 . .
C62 C60 H60 105.9 . .
O5 C50 C51 112.7(5) . .
O5 C50 C52 107.5(5) . .
C51 C50 C52 115.5(7) . .
O5 C50 H50 106.9 . .
C51 C50 H50 106.9 . .
C52 C50 H50 106.9 . .
O9 C90 C92 111.3(6) . .
O9 C90 C91 110.1(6) . .
C92 C90 C91 114.8(6) . .
O9 C90 H90 106.7 . .
C92 C90 H90 106.7 . .
C91 C90 H90 106.7 . .
O8 C80 C82 112.8(6) . .
O8 C80 C81 111.3(6) . .
C82 C80 C81 119.2(7) . .
O8 C80 H80 103.9 . .
C82 C80 H80 103.9 . .
C81 C80 H80 103.9 . .

loop_
_geom_bond_atom_site_label_1
_geom_bond_atom_site_label_2
_geom_bond_distance
_geom_bond_site_symmetry_2
Hf2 O8 1.915(3) .
Hf2 O9 1.920(3) .
Hf2 O2 2.051(3) .
Hf2 O5 2.157(3) .
Hf2 O4 2.212(3) .
Hf2 O3 2.267(3) .
Hf2 Hf1 3.2570(2) .
Hf2 Ba1 3.6787(3) .
Hf1 O7 1.912(3) .
Hf1 O6 1.924(3) .
Hf1 O1 2.054(3) .
Hf1 O5 2.152(3) .
Hf1 O4 2.237(3) .
Hf1 O3 2.242(3) .
Hf1 Ba1 3.6809(3) .
Ba1 O1 2.653(3) .
Ba1 O2 2.660(3) .
Ba1 O3 2.694(3) .
Ba1 O4 2.756(3) .
Ba1 I1 3.4139(4) .
Ba1 I1 3.4233(4) 3_565
I1 Ba1 3.4233(4) 3_565
O8 C80 1.392(6) .
O3 C30 1.446(4) .
O4 C40 1.444(5) .
O9 C90 1.415(6) .
O7 C70 1.399(6) .
O2 C20 1.411(5) .
O1 C10 1.411(6) .
O5 C50 1.425(6) .
O6 C60 1.395(6) .
C10 C11 1.489(10) .
C10 C12 1.522(9) .
C10 H10 0.9800 .
C92 C90 1.466(10) .
C92 H92A 0.9600 .
C92 H92B 0.9600 .
C92 H92C 0.9600 .
C70 C71 1.499(11) .
C70 C72 1.514(9) .
C70 H70 0.9800 .
C31 C30 1.520(6) .
C31 H31A 0.9600 .
C31 H31B 0.9600 .
C31 H31C 0.9600 .
C22 C20 1.489(8) .
C22 H22A 0.9600 .
C22 H22B 0.9600 .
C22 H22C 0.9600 .
C40 C41 1.511(6) .
C40 C42 1.516(7) .
C40 H40 0.9800 .
C62 C60 1.481(9) .
C62 H62A 0.9600 .
C62 H62B 0.9600 .
C62 H62C 0.9600 .
C51 C50 1.455(11) .
C51 H51A 0.9600 .
C51 H51B 0.9600 .
C51 H51C 0.9600 .
C42 H42A 0.9600 .
C42 H42B 0.9600 .
C42 H42C 0.9600 .
C20 C21 1.507(10) .
C20 H20 0.9800 .
C30 C32 1.511(6) .
C30 H30 0.9800 .
C32 H32A 0.9600 .
C32 H32B 0.9600 .
C32 H32C 0.9600 .
C72 H72A 0.9600 .
C72 H72B 0.9600 .
C72 H72C 0.9600 .
C52 C50 1.514(10) .
C52 H52A 0.9600 .
C52 H52B 0.9600 .
C52 H52C 0.9600 .
C91 C90 1.478(10) .
C91 H91A 0.9600 .
C91 H91B 0.9600 .
C91 H91C 0.9600 .
C21 H21A 0.9600 .
C21 H21B 0.9600 .
C21 H21C 0.9600 .
C12 H12A 0.9600 .
C12 H12B 0.9600 .
C12 H12C 0.9600 .
C41 H41A 0.9600 .
C41 H41B 0.9600 .
C41 H41C 0.9600 .
C61 C60 1.450(10) .
C61 H61A 0.9600 .
C61 H61B 0.9600 .
C61 H61C 0.9600 .
C81 C80 1.471(10) .
C81 H81A 0.9600 .
C81 H81B 0.9600 .
C81 H81C 0.9600 .
C82 C80 1.428(10) .
C82 H82A 0.9600 .
C82 H82B 0.9600 .
C82 H82C 0.9600 .
C71 H71A 0.9600 .
C71 H71B 0.9600 .
C71 H71C 0.9600 .
C11 H11A 0.9600 .
C11 H11B 0.9600 .
C11 H11C 0.9600 .
C60 H60 0.9800 .
C50 H50 0.9800 .
C90 H90 0.9800 .
C80 H80 0.9800 .

loop_
_geom_torsion_atom_site_label_1
_geom_torsion_atom_site_label_2
_geom_torsion_atom_site_label_3
_geom_torsion_atom_site_label_4
_geom_torsion
_geom_torsion_site_symmetry_1
_geom_torsion_site_symmetry_4
O8 Hf2 Hf1 O7 -123.65(18) . .
O9 Hf2 Hf1 O7 3.85(19) . .
O2 Hf2 Hf1 O7 119.66(16) . .
O5 Hf2 Hf1 O7 -63.03(19) . .
O4 Hf2 Hf1 O7 61.56(17) . .
O3 Hf2 Hf1 O7 171.48(17) . .
Ba1 Hf2 Hf1 O7 117.59(13) . .
O8 Hf2 Hf1 O6 5.14(16) . .
O9 Hf2 Hf1 O6 132.64(17) . .
O2 Hf2 Hf1 O6 -111.55(14) . .
O5 Hf2 Hf1 O6 65.76(18) . .
O4 Hf2 Hf1 O6 -169.65(15) . .
O3 Hf2 Hf1 O6 -59.73(15) . .
Ba1 Hf2 Hf1 O6 -113.62(12) . .
O8 Hf2 Hf1 O1 121.94(15) . .
O9 Hf2 Hf1 O1 -110.55(16) . .
O2 Hf2 Hf1 O1 5.26(12) . .
O5 Hf2 Hf1 O1 -177.43(16) . .
O4 Hf2 Hf1 O1 -52.84(13) . .
O3 Hf2 Hf1 O1 57.08(14) . .
Ba1 Hf2 Hf1 O1 3.19(9) . .
O8 Hf2 Hf1 O5 -60.63(18) . .
O9 Hf2 Hf1 O5 66.88(19) . .
O2 Hf2 Hf1 O5 -177.32(16) . .
O4 Hf2 Hf1 O5 124.59(17) . .
O3 Hf2 Hf1 O5 -125.49(17) . .
Ba1 Hf2 Hf1 O5 -179.39(13) . .
O8 Hf2 Hf1 O4 174.79(15) . .
O9 Hf2 Hf1 O4 -57.71(16) . .
O2 Hf2 Hf1 O4 58.10(13) . .
O5 Hf2 Hf1 O4 -124.59(17) . .
O3 Hf2 Hf1 O4 109.92(14) . .
Ba1 Hf2 Hf1 O4 56.03(10) . .
O8 Hf2 Hf1 O3 64.87(16) . .
O9 Hf2 Hf1 O3 -167.63(16) . .
O2 Hf2 Hf1 O3 -51.82(13) . .
O5 Hf2 Hf1 O3 125.49(17) . .
O4 Hf2 Hf1 O3 -109.92(14) . .
Ba1 Hf2 Hf1 O3 -53.89(10) . .
O8 Hf2 Hf1 Ba1 118.76(12) . .
O9 Hf2 Hf1 Ba1 -113.74(13) . .
O2 Hf2 Hf1 Ba1 2.07(9) . .
O5 Hf2 Hf1 Ba1 179.39(13) . .
O4 Hf2 Hf1 Ba1 -56.03(10) . .
O3 Hf2 Hf1 Ba1 53.89(10) . .
O8 Hf2 Ba1 O1 -112.10(15) . .
O9 Hf2 Ba1 O1 112.43(14) . .
O2 Hf2 Ba1 O1 -179.57(13) . .
O5 Hf2 Ba1 O1 -2.76(11) . .
O4 Hf2 Ba1 O1 47.23(11) . .
O3 Hf2 Ba1 O1 -52.01(11) . .
Hf1 Hf2 Ba1 O1 -2.35(7) . .
O8 Hf2 Ba1 O2 67.47(18) . .
O9 Hf2 Ba1 O2 -68.00(17) . .
O5 Hf2 Ba1 O2 176.81(15) . .
O4 Hf2 Ba1 O2 -133.20(15) . .
O3 Hf2 Ba1 O2 127.57(15) . .
Hf1 Hf2 Ba1 O2 177.23(12) . .
O8 Hf2 Ba1 O3 -60.10(16) . .
O9 Hf2 Ba1 O3 164.43(15) . .
O2 Hf2 Ba1 O3 -127.57(15) . .
O5 Hf2 Ba1 O3 49.25(13) . .
O4 Hf2 Ba1 O3 99.23(13) . .
Hf1 Hf2 Ba1 O3 49.66(9) . .
O8 Hf2 Ba1 O4 -159.33(16) . .
O9 Hf2 Ba1 O4 65.20(15) . .
O2 Hf2 Ba1 O4 133.20(15) . .
O5 Hf2 Ba1 O4 -49.99(13) . .
O3 Hf2 Ba1 O4 -99.23(13) . .
Hf1 Hf2 Ba1 O4 -49.57(9) . .
O8 Hf2 Ba1 I1 13.79(13) . .
O9 Hf2 Ba1 I1 -121.68(12) . .
O2 Hf2 Ba1 I1 -53.68(12) . .
O5 Hf2 Ba1 I1 123.13(9) . .
O4 Hf2 Ba1 I1 173.12(9) . .
O3 Hf2 Ba1 I1 73.89(9) . .
Hf1 Hf2 Ba1 I1 123.549(13) . .
O8 Hf2 Ba1 I1 141.09(13) . 3_565
O9 Hf2 Ba1 I1 5.61(12) . 3_565
O2 Hf2 Ba1 I1 73.61(12) . 3_565
O5 Hf2 Ba1 I1 -109.57(9) . 3_565
O4 Hf2 Ba1 I1 -59.59(9) . 3_565
O3 Hf2 Ba1 I1 -158.82(9) . 3_565
Hf1 Hf2 Ba1 I1 -109.158(15) . 3_565
O8 Hf2 Ba1 Hf1 -109.76(13) . .
O9 Hf2 Ba1 Hf1 114.77(12) . .
O2 Hf2 Ba1 Hf1 -177.23(11) . .
O5 Hf2 Ba1 Hf1 -0.41(9) . .
O4 Hf2 Ba1 Hf1 49.57(9) . .
O3 Hf2 Ba1 Hf1 -49.66(9) . .
O7 Hf1 Ba1 O1 63.33(17) . .
O6 Hf1 Ba1 O1 -71.90(17) . .
O5 Hf1 Ba1 O1 176.12(15) . .
O4 Hf1 Ba1 O1 126.89(15) . .
O3 Hf1 Ba1 O1 -133.78(15) . .
Hf2 Hf1 Ba1 O1 175.71(12) . .
O7 Hf1 Ba1 O2 -113.90(14) . .
O6 Hf1 Ba1 O2 110.88(14) . .
O1 Hf1 Ba1 O2 -177.22(14) . .
O5 Hf1 Ba1 O2 -1.10(11) . .
O4 Hf1 Ba1 O2 -50.34(11) . .
O3 Hf1 Ba1 O2 49.00(11) . .
Hf2 Hf1 Ba1 O2 -1.52(6) . .
O7 Hf1 Ba1 O3 -162.89(15) . .
O6 Hf1 Ba1 O3 61.88(15) . .
O1 Hf1 Ba1 O3 133.78(15) . .
O5 Hf1 Ba1 O3 -50.10(13) . .
O4 Hf1 Ba1 O3 -99.33(13) . .
Hf2 Hf1 Ba1 O3 -50.51(9) . .
O7 Hf1 Ba1 O4 -63.56(15) . .
O6 Hf1 Ba1 O4 161.21(16) . .
O1 Hf1 Ba1 O4 -126.89(15) . .
O5 Hf1 Ba1 O4 49.24(13) . .
O3 Hf1 Ba1 O4 99.33(13) . .
Hf2 Hf1 Ba1 O4 48.82(9) . .
O7 Hf1 Ba1 I1 143.51(12) . .
O6 Hf1 Ba1 I1 8.28(13) . .
O1 Hf1 Ba1 I1 80.18(12) . .
O5 Hf1 Ba1 I1 -103.69(9) . .
O4 Hf1 Ba1 I1 -152.93(9) . .
O3 Hf1 Ba1 I1 -53.60(9) . .
Hf2 Hf1 Ba1 I1 -104.110(15) . .
O7 Hf1 Ba1 I1 10.66(12) . 3_565
O6 Hf1 Ba1 I1 -124.56(12) . 3_565
O1 Hf1 Ba1 I1 -52.66(12) . 3_565
O5 Hf1 Ba1 I1 123.46(9) . 3_565
O4 Hf1 Ba1 I1 74.22(9) . 3_565
O3 Hf1 Ba1 I1 173.56(9) . 3_565
Hf2 Hf1 Ba1 I1 123.044(13) . 3_565
O7 Hf1 Ba1 Hf2 -112.38(12) . .
O6 Hf1 Ba1 Hf2 112.39(12) . .
O1 Hf1 Ba1 Hf2 -175.71(12) . .
O5 Hf1 Ba1 Hf2 0.42(9) . .
O4 Hf1 Ba1 Hf2 -48.82(9) . .
O3 Hf1 Ba1 Hf2 50.51(9) . .
O1 Ba1 I1 Ba1 -105.52(8) . 3_565
O2 Ba1 I1 Ba1 119.50(7) . 3_565
O3 Ba1 I1 Ba1 -175.53(6) . 3_565
O4 Ba1 I1 Ba1 158.74(17) . 3_565
I1 Ba1 I1 Ba1 0.0 3_565 3_565
Hf2 Ba1 I1 Ba1 146.202(12) . 3_565
Hf1 Ba1 I1 Ba1 -144.710(14) . 3_565
O9 Hf2 O8 C80 -12(5) . .
O2 Hf2 O8 C80 -113(5) . .
O5 Hf2 O8 C80 92(5) . .
O4 Hf2 O8 C80 139(5) . .
O3 Hf2 O8 C80 165(5) . .
Hf1 Hf2 O8 C80 127(5) . .
Ba1 Hf2 O8 C80 -155(5) . .
O7 Hf1 O3 C30 -166.6(5) . .
O6 Hf1 O3 C30 -5.1(3) . .
O1 Hf1 O3 C30 95.8(3) . .
O5 Hf1 O3 C30 -103.9(3) . .
O4 Hf1 O3 C30 179.1(3) . .
Hf2 Hf1 O3 C30 -137.7(3) . .
Ba1 Hf1 O3 C30 126.7(3) . .
O7 Hf1 O3 Hf2 -28.9(6) . .
O6 Hf1 O3 Hf2 132.55(12) . .
O1 Hf1 O3 Hf2 -126.53(12) . .
O5 Hf1 O3 Hf2 33.75(11) . .
O4 Hf1 O3 Hf2 -43.25(9) . .
Ba1 Hf1 O3 Hf2 -95.65(10) . .
O7 Hf1 O3 Ba1 66.8(5) . .
O6 Hf1 O3 Ba1 -131.80(12) . .
O1 Hf1 O3 Ba1 -30.88(10) . .
O5 Hf1 O3 Ba1 129.40(12) . .
O4 Hf1 O3 Ba1 52.40(9) . .
Hf2 Hf1 O3 Ba1 95.65(10) . .
O8 Hf2 O3 C30 7.2(3) . .
O9 Hf2 O3 C30 176.2(5) . .
O2 Hf2 O3 C30 -93.7(3) . .
O5 Hf2 O3 C30 101.6(3) . .
O4 Hf2 O3 C30 179.3(3) . .
Hf1 Hf2 O3 C30 135.4(3) . .
Ba1 Hf2 O3 C30 -128.3(3) . .
O8 Hf2 O3 Hf1 -128.22(13) . .
O9 Hf2 O3 Hf1 40.8(5) . .
O2 Hf2 O3 Hf1 130.95(12) . .
O5 Hf2 O3 Hf1 -33.77(11) . .
O4 Hf2 O3 Hf1 43.86(10) . .
Ba1 Hf2 O3 Hf1 96.27(10) . .
O8 Hf2 O3 Ba1 135.51(12) . .
O9 Hf2 O3 Ba1 -55.5(5) . .
O2 Hf2 O3 Ba1 34.67(10) . .
O5 Hf2 O3 Ba1 -130.04(12) . .
O4 Hf2 O3 Ba1 -52.42(9) . .
Hf1 Hf2 O3 Ba1 -96.27(10) . .
O1 Ba1 O3 C30 -105.5(3) . .
O2 Ba1 O3 C30 106.3(3) . .
O4 Ba1 O3 C30 -178.4(3) . .
I1 Ba1 O3 C30 11.7(3) . .
I1 Ba1 O3 C30 -151.1(2) 3_565 .
Hf2 Ba1 O3 C30 135.4(3) . .
Hf1 Ba1 O3 C30 -131.5(3) . .
O1 Ba1 O3 Hf1 25.98(9) . .
O2 Ba1 O3 Hf1 -122.18(11) . .
O4 Ba1 O3 Hf1 -46.88(8) . .
I1 Ba1 O3 Hf1 143.21(6) . .
I1 Ba1 O3 Hf1 -19.6(3) 3_565 .
Hf2 Ba1 O3 Hf1 -93.08(10) . .
O1 Ba1 O3 Hf2 119.07(11) . .
O2 Ba1 O3 Hf2 -29.10(8) . .
O4 Ba1 O3 Hf2 46.21(8) . .
I1 Ba1 O3 Hf2 -123.71(6) . .
I1 Ba1 O3 Hf2 73.5(2) 3_565 .
Hf1 Ba1 O3 Hf2 93.08(10) . .
O8 Hf2 O4 C40 -159.6(5) . .
O9 Hf2 O4 C40 -8.8(4) . .
O2 Hf2 O4 C40 90.1(3) . .
O5 Hf2 O4 C40 -109.5(3) . .
O3 Hf2 O4 C40 172.1(4) . .
Hf1 Hf2 O4 C40 -143.8(4) . .
Ba1 Hf2 O4 C40 121.4(4) . .
O8 Hf2 O4 Hf1 -15.7(5) . .
O9 Hf2 O4 Hf1 135.08(13) . .
O2 Hf2 O4 Hf1 -126.03(11) . .
O5 Hf2 O4 Hf1 34.31(10) . .
O3 Hf2 O4 Hf1 -44.07(9) . .
Ba1 Hf2 O4 Hf1 -94.78(10) . .
O8 Hf2 O4 Ba1 79.0(4) . .
O9 Hf2 O4 Ba1 -130.14(12) . .
O2 Hf2 O4 Ba1 -31.25(10) . .
O5 Hf2 O4 Ba1 129.09(11) . .
O3 Hf2 O4 Ba1 50.71(9) . .
Hf1 Hf2 O4 Ba1 94.78(10) . .
O7 Hf1 O4 C40 16.6(3) . .
O6 Hf1 O4 C40 178.8(4) . .
O1 Hf1 O4 C40 -81.7(3) . .
O5 Hf1 O4 C40 113.7(3) . .
O3 Hf1 O4 C40 -167.1(3) . .
Hf2 Hf1 O4 C40 148.2(3) . .
Ba1 Hf1 O4 C40 -116.5(3) . .
O7 Hf1 O4 Hf2 -131.62(13) . .
O6 Hf1 O4 Hf2 30.6(4) . .
O1 Hf1 O4 Hf2 130.03(12) . .
O5 Hf1 O4 Hf2 -34.49(10) . .
O3 Hf1 O4 Hf2 44.67(9) . .
Ba1 Hf1 O4 Hf2 95.24(10) . .
O7 Hf1 O4 Ba1 133.14(12) . .
O6 Hf1 O4 Ba1 -64.7(4) . .
O1 Hf1 O4 Ba1 34.79(10) . .
O5 Hf1 O4 Ba1 -129.73(12) . .
O3 Hf1 O4 Ba1 -50.57(9) . .
Hf2 Hf1 O4 Ba1 -95.24(10) . .
O1 Ba1 O4 C40 98.2(2) . .
O2 Ba1 O4 C40 -111.3(2) . .
O3 Ba1 O4 C40 174.6(3) . .
I1 Ba1 O4 C40 -155.1(2) . .
I1 Ba1 O4 C40 2.1(2) 3_565 .
Hf2 Ba1 O4 C40 -137.7(3) . .
Hf1 Ba1 O4 C40 127.8(3) . .
O1 Ba1 O4 Hf2 -124.08(12) . .
O2 Ba1 O4 Hf2 26.39(9) . .
O3 Ba1 O4 Hf2 -47.64(9) . .
I1 Ba1 O4 Hf2 -17.4(2) . .
I1 Ba1 O4 Hf2 139.78(6) 3_565 .
Hf1 Ba1 O4 Hf2 -94.50(11) . .
O1 Ba1 O4 Hf1 -29.58(9) . .
O2 Ba1 O4 Hf1 120.89(12) . .
O3 Ba1 O4 Hf1 46.86(9) . .
I1 Ba1 O4 Hf1 77.13(19) . .
I1 Ba1 O4 Hf1 -125.72(6) 3_565 .
Hf2 Ba1 O4 Hf1 94.50(11) . .
O8 Hf2 O9 C90 -13.8(10) . .
O2 Hf2 O9 C90 89.8(10) . .
O5 Hf2 O9 C90 -112.1(10) . .
O4 Hf2 O9 C90 174.4(10) . .
O3 Hf2 O9 C90 177.3(9) . .
Hf1 Hf2 O9 C90 -150.0(10) . .
Ba1 Hf2 O9 C90 131.5(10) . .
O6 Hf1 O7 C70 -26.1(13) . .
O1 Hf1 O7 C70 -129.5(13) . .
O5 Hf1 O7 C70 75.4(13) . .
O4 Hf1 O7 C70 148.5(13) . .
O3 Hf1 O7 C70 135.1(12) . .
Hf2 Hf1 O7 C70 111.7(13) . .
Ba1 Hf1 O7 C70 -169.1(13) . .
O8 Hf2 O2 C20 58.4(4) . .
O9 Hf2 O2 C20 -42.8(4) . .
O5 Hf2 O2 C20 -176.9(3) . .
O4 Hf2 O2 C20 -137.7(4) . .
O3 Hf2 O2 C20 153.3(4) . .
Hf1 Hf2 O2 C20 -173.5(3) . .
Ba1 Hf2 O2 C20 -170.8(4) . .
O8 Hf2 O2 Ba1 -130.75(12) . .
O9 Hf2 O2 Ba1 128.05(13) . .
O5 Hf2 O2 Ba1 -6.1(3) . .
O4 Hf2 O2 Ba1 33.19(10) . .
O3 Hf2 O2 Ba1 -35.90(10) . .
Hf1 Hf2 O2 Ba1 -2.63(11) . .
O1 Ba1 O2 C20 171.6(3) . .
O3 Ba1 O2 C20 -155.7(4) . .
O4 Ba1 O2 C20 141.9(4) . .
I1 Ba1 O2 C20 -51.6(3) . .
I1 Ba1 O2 C20 41.5(3) 3_565 .
Hf2 Ba1 O2 C20 171.2(4) . .
Hf1 Ba1 O2 C20 173.4(3) . .
O1 Ba1 O2 Hf2 0.48(15) . .
O3 Ba1 O2 Hf2 33.16(9) . .
O4 Ba1 O2 Hf2 -29.24(9) . .
I1 Ba1 O2 Hf2 137.24(9) . .
I1 Ba1 O2 Hf2 -129.68(8) 3_565 .
Hf1 Ba1 O2 Hf2 2.21(9) . .
O7 Hf1 O1 C10 44.2(4) . .
O6 Hf1 O1 C10 -57.7(4) . .
O5 Hf1 O1 C10 169.8(4) . .
O4 Hf1 O1 C10 139.9(4) . .
O3 Hf1 O1 C10 -150.9(4) . .
Hf2 Hf1 O1 C10 173.1(4) . .
Ba1 Hf1 O1 C10 177.1(4) . .
O7 Hf1 O1 Ba1 -132.92(13) . .
O6 Hf1 O1 Ba1 125.22(13) . .
O5 Hf1 O1 Ba1 -7.4(3) . .
O4 Hf1 O1 Ba1 -37.20(10) . .
O3 Hf1 O1 Ba1 32.01(10) . .
Hf2 Hf1 O1 Ba1 -4.05(11) . .
O2 Ba1 O1 C10 -173.9(4) . .
O3 Ba1 O1 C10 153.8(4) . .
O4 Ba1 O1 C10 -143.8(4) . .
I1 Ba1 O1 C10 58.1(4) . .
I1 Ba1 O1 C10 -37.4(4) 3_565 .
Hf2 Ba1 O1 C10 -173.6(4) . .
Hf1 Ba1 O1 C10 -177.0(5) . .
O2 Ba1 O1 Hf1 3.15(16) . .
O3 Ba1 O1 Hf1 -29.12(10) . .
O4 Ba1 O1 Hf1 33.27(10) . .
I1 Ba1 O1 Hf1 -124.88(8) . .
I1 Ba1 O1 Hf1 139.67(9) 3_565 .
Hf2 Ba1 O1 Hf1 3.42(10) . .
O7 Hf1 O5 C50 -52.1(5) . .
O6 Hf1 O5 C50 49.3(5) . .
O1 Hf1 O5 C50 -177.7(5) . .
O4 Hf1 O5 C50 -146.7(5) . .
O3 Hf1 O5 C50 141.4(5) . .
Hf2 Hf1 O5 C50 177.5(6) . .
Ba1 Hf1 O5 C50 176.9(5) . .
O7 Hf1 O5 Hf2 130.43(14) . .
O6 Hf1 O5 Hf2 -128.13(14) . .
O1 Hf1 O5 Hf2 4.8(3) . .
O4 Hf1 O5 Hf2 35.83(10) . .
O3 Hf1 O5 Hf2 -36.11(11) . .
Ba1 Hf1 O5 Hf2 -0.57(12) . .
O8 Hf2 O5 C50 -47.0(4) . .
O9 Hf2 O5 C50 53.5(4) . .
O2 Hf2 O5 C50 -172.9(4) . .
O4 Hf2 O5 C50 145.9(4) . .
O3 Hf2 O5 C50 -142.1(4) . .
Hf1 Hf2 O5 C50 -177.9(5) . .
Ba1 Hf2 O5 C50 -177.3(4) . .
O8 Hf2 O5 Hf1 130.93(14) . .
O9 Hf2 O5 Hf1 -128.62(14) . .
O2 Hf2 O5 Hf1 5.0(3) . .
O4 Hf2 O5 Hf1 -36.21(11) . .
O3 Hf2 O5 Hf1 35.79(11) . .
Ba1 Hf2 O5 Hf1 0.57(12) . .
O7 Hf1 O6 C60 -2(2) . .
O1 Hf1 O6 C60 99.6(19) . .
O5 Hf1 O6 C60 -102.8(19) . .
O4 Hf1 O6 C60 -164.1(18) . .
O3 Hf1 O6 C60 -177.2(19) . .
Hf2 Hf1 O6 C60 -140.1(19) . .
Ba1 Hf1 O6 C60 142.7(19) . .
Hf1 O1 C10 C11 134.8(6) . .
Ba1 O1 C10 C11 -48.9(7) . .
Hf1 O1 C10 C12 -104.1(5) . .
Ba1 O1 C10 C12 72.2(6) . .
Hf1 O7 C70 C71 148.8(12) . .
Hf1 O7 C70 C72 25.1(16) . .
Hf2 O4 C40 C41 63.0(5) . .
Hf1 O4 C40 C41 -72.2(4) . .
Ba1 O4 C40 C41 178.7(3) . .
Hf2 O4 C40 C42 -60.4(5) . .
Hf1 O4 C40 C42 164.5(3) . .
Ba1 O4 C40 C42 55.3(4) . .
Hf2 O2 C20 C22 -87.0(5) . .
Ba1 O2 C20 C22 104.3(5) . .
Hf2 O2 C20 C21 151.3(5) . .
Ba1 O2 C20 C21 -17.4(6) . .
Hf1 O3 C30 C32 174.7(3) . .
Hf2 O3 C30 C32 51.6(4) . .
Ba1 O3 C30 C32 -68.0(4) . .
Hf1 O3 C30 C31 -63.9(4) . .
Hf2 O3 C30 C31 173.0(3) . .
Ba1 O3 C30 C31 53.4(4) . .
Hf1 O6 C60 C61 151.7(17) . .
Hf1 O6 C60 C62 -78(2) . .
Hf1 O5 C50 C51 -52.9(10) . .
Hf2 O5 C50 C51 124.0(7) . .
Hf1 O5 C50 C52 75.5(7) . .
Hf2 O5 C50 C52 -107.6(6) . .
Hf2 O9 C90 C92 -130.0(9) . .
Hf2 O9 C90 C91 101.5(11) . .
Hf2 O8 C80 C82 15(5) . .
Hf2 O8 C80 C81 -122(5) . .
